data_2200824
loop_
_publ_author_name
'Jovanovic, Jovan'
'Sch\"urmann, Markus'
'Preut, Hans'
'Spiteller, Michael'

_publ_section_title
;
 2-(2',3'-Dihydro-1'<i>H</i>-inden1'-yl)-1<i>H</i>-indene
;
_journal_issue 1
_journal_name_full 'Acta Crystallographica Section E'
_journal_page_first o33
_journal_page_last o34
_journal_paper_doi 10.1107/S1600536801021080
_journal_volume 58
_journal_year 2002
_chemical_formula_iupac 'C18 H16'
_chemical_formula_moiety 'C18 H16'
_chemical_formula_sum 'C18 H16'
_chemical_formula_weight 232.31
_chemical_name_systematic
;
 ?
;
_space_group_IT_number 43
_symmetry_cell_setting orthorhombic
_symmetry_space_group_name_Hall 'F 2 -2d'
_symmetry_space_group_name_H-M 'F d d 2'
_atom_sites_solution_hydrogens geom
_atom_sites_solution_primary direct
_atom_sites_solution_secondary difmap
_audit_creation_method SHELXL-97
_cell_angle_alpha 90.00
_cell_angle_beta 90.00
_cell_angle_gamma 90.00
_cell_formula_units_Z 16
_cell_length_a 20.2837(8)
_cell_length_b 42.098(2)
_cell_length_c 6.1644(2)
_cell_measurement_reflns_used 10913
_cell_measurement_temperature 293.0(10)
_cell_measurement_theta_max 25.34
_cell_measurement_theta_min 3.49
_cell_volume 5263.8(4)
_computing_cell_refinement
;
DENZO and SCALEPACK (Otwinowski & Minor, 1997)
;
_computing_data_collection 'COLLECT (Nonius, 1998)'
_computing_data_reduction
;
DENZO and SCALEPACK
;
_computing_molecular_graphics 'SHELXTL-Plus (Sheldrick, 1991)'
_computing_publication_material
;
SHELXL97, PARST95 (Nardelli, 1995) and PLATON (Spek, 2001)
;
_computing_structure_refinement 'SHELXL97 (Sheldrick, 1997)'
_computing_structure_solution 'SHELXS97 (Sheldrick, 1990)'
_diffrn_ambient_temperature 293.0(10)
_diffrn_detector_area_resol_mean '10 vertical, 18 horizontal'
_diffrn_measured_fraction_theta_full .966
_diffrn_measured_fraction_theta_max .966
_diffrn_measurement_device_type 'Nonius KappaCCD'
_diffrn_measurement_method
;
319 frames via \w-rotation (\D\w=1\%) with 3 sets at
different \k-angles and two times 150 s per frame
;
_diffrn_radiation_monochromator graphite
_diffrn_radiation_source 'fine-focus sealed tube'
_diffrn_radiation_type MoK\a
_diffrn_radiation_wavelength .71073
_diffrn_reflns_av_R_equivalents .041
_diffrn_reflns_av_sigmaI/netI .1042
_diffrn_reflns_limit_h_max 23
_diffrn_reflns_limit_h_min -23
_diffrn_reflns_limit_k_max 50
_diffrn_reflns_limit_k_min -50
_diffrn_reflns_limit_l_max 7
_diffrn_reflns_limit_l_min -7
_diffrn_reflns_number 10913
_diffrn_reflns_theta_full 25.34
_diffrn_reflns_theta_max 25.34
_diffrn_reflns_theta_min 3.49
_diffrn_standards_decay_% 0
_diffrn_standards_number none
_exptl_absorpt_coefficient_mu .066
_exptl_absorpt_correction_type none
_exptl_crystal_colour colourless
_exptl_crystal_density_diffrn 1.173
_exptl_crystal_density_meas ?
_exptl_crystal_density_method 'not measured'
_exptl_crystal_description needle
_exptl_crystal_F_000 1984
_exptl_crystal_size_max .50
_exptl_crystal_size_mid .05
_exptl_crystal_size_min .02
_refine_diff_density_max .100
_refine_diff_density_min -.095
_refine_ls_extinction_method none
_refine_ls_goodness_of_fit_ref .815
_refine_ls_hydrogen_treatment constr
_refine_ls_matrix_type full
_refine_ls_number_parameters 163
_refine_ls_number_reflns 1285
_refine_ls_number_restraints 1
_refine_ls_restrained_S_all .815
_refine_ls_R_factor_all .1275
_refine_ls_R_factor_gt .0358
_refine_ls_shift/su_max <0.001
_refine_ls_shift/su_mean .000
_refine_ls_structure_factor_coef Fsqd
_refine_ls_weighting_details 'calc w = 1/[\s^2^(Fo^2^)+(0.0275P)^2^] where P = (Fo^2^+2Fc^2^)/3'
_refine_ls_weighting_scheme calc
_refine_ls_wR_factor_gt .0658
_refine_ls_wR_factor_ref .0764
_reflns_number_gt 565
_reflns_number_total 1285
_reflns_threshold_expression I>2\s(I)
_cod_data_source_file bt6094.cif
_cod_data_source_block I
_cod_depositor_comments
;
The following automatic conversions were performed:

'_exptl_crystal_density_meas' value 'not measured' was changed to '?'
- the value is perceived as not measured.

Automatic conversion script
Id: cif_fix_values 3008 2015-01-20 13:52:24Z robertas 
;
_cod_database_code 2200824
_cod_database_fobs_code 2200824

loop_
_symmetry_equiv_pos_as_xyz
'x, y, z'
'-x, -y, z'
'x+1/4, -y+1/4, z+1/4'
'-x+1/4, y+1/4, z+1/4'
'x, y+1/2, z+1/2'
'-x, -y+1/2, z+1/2'
'x+1/4, -y+3/4, z+3/4'
'-x+1/4, y+3/4, z+3/4'
'x+1/2, y, z+1/2'
'-x+1/2, -y, z+1/2'
'x+3/4, -y+1/4, z+3/4'
'-x+3/4, y+1/4, z+3/4'
'x+1/2, y+1/2, z'
'-x+1/2, -y+1/2, z'
'x+3/4, -y+3/4, z+1/4'
'-x+3/4, y+3/4, z+1/4'

loop_
_atom_site_label
_atom_site_fract_x
_atom_site_fract_y
_atom_site_fract_z
_atom_site_U_iso_or_equiv
_atom_site_adp_type
_atom_site_calc_flag
_atom_site_refinement_flags
_atom_site_occupancy
_atom_site_disorder_assembly
_atom_site_disorder_group
_atom_site_type_symbol
C1 .3605(2) .13592(11) -.2578(7) .1197(15) Uani d . 1 . . C
H1A .3488 .1336 -.4096 .144 Uiso calc R 1 . . H
H1B .4039 .1455 -.2482 .144 Uiso calc R 1 . . H
C2 .35917(18) .10474(10) -.1460(7) .1097(14) Uani d . 1 . . C
H2A .4038 .0973 -.1208 .132 Uiso calc R 1 . . H
H2B .3363 .0892 -.2343 .132 Uiso calc R 1 . . H
C3 .32261(16) .10933(9) .0740(6) .0755(10) Uani d . 1 . . C
H3A .3555 .1111 .1898 .091 Uiso calc R 1 . . H
C4 .29031(17) .14105(9) .0450(6) .0687(10) Uani d . 1 . . C
C5 .24549(19) .15543(10) .1801(7) .0983(13) Uani d . 1 . . C
H5A .2319 .1453 .3066 .118 Uiso calc R 1 . . H
C6 .2208(2) .18492(13) .1270(11) .1176(18) Uani d . 1 . . C
H6A .1910 .1949 .2191 .141 Uiso calc R 1 . . H
C7 .2401(3) .19964(11) -.0613(14) .129(2) Uani d . 1 . . C
H7A .2229 .2193 -.0995 .155 Uiso calc R 1 . . H
C8 .2850(3) .18486(13) -.1912(9) .1163(17) Uani d . 1 . . C
H8A .2987 .1949 -.3179 .140 Uiso calc R 1 . . H
C9 .31012(19) .15584(11) -.1401(7) .0806(11) Uani d . 1 . . C
C11 .21865(17) .07384(8) -.0097(5) .0766(11) Uani d . 1 . . C
H11A .2331 .0671 -.1524 .092 Uiso calc R 1 . . H
H11B .1882 .0914 -.0258 .092 Uiso calc R 1 . . H
C12 .27638(16) .08309(8) .1289(6) .0667(10) Uani d . 1 . . C
C13 .27698(17) .06421(8) .3037(6) .0717(10) Uani d . 1 . . C
H13A .3082 .0654 .4140 .086 Uiso calc R 1 . . H
C14 .22312(18) .04180(8) .2995(6) .0642(9) Uani d . 1 . . C
C15 .2060(2) .01784(10) .4429(6) .0830(11) Uani d . 1 . . C
H15A .2299 .0146 .5697 .100 Uiso calc R 1 . . H
C16 .1529(3) -.00105(10) .3929(8) .1007(15) Uani d . 1 . . C
H16A .1413 -.0175 .4864 .121 Uiso calc R 1 . . H
C17 .1168(2) .00378(11) .2090(11) .1064(15) Uani d . 1 . . C
H17A .0808 -.0092 .1792 .128 Uiso calc R 1 . . H
C18 .1334(2) .02803(10) .0660(7) .0911(12) Uani d . 1 . . C
H18 .1086 .0315 -.0586 .109 Uiso calc R 1 . . H
C19 .18719(19) .04683(8) .1118(6) .0712(10) Uani d . 1 . . C

loop_
_atom_site_aniso_label
_atom_site_aniso_U_11
_atom_site_aniso_U_22
_atom_site_aniso_U_33
_atom_site_aniso_U_12
_atom_site_aniso_U_13
_atom_site_aniso_U_23
C1 .161(4) .116(4) .082(3) .001(3) .036(3) .001(3)
C2 .114(3) .099(3) .117(4) .003(3) .053(3) -.010(3)
C3 .077(3) .070(3) .079(2) -.004(2) .005(2) -.002(2)
C4 .068(2) .064(3) .074(3) -.010(2) .011(2) -.003(3)
C5 .094(3) .078(3) .122(4) -.007(3) .037(3) -.011(3)
C6 .082(3) .067(4) .203(6) .001(3) .008(4) -.034(4)
C7 .105(4) .063(4) .219(7) -.003(3) -.068(5) .012(5)
C8 .129(4) .099(4) .121(4) -.015(3) -.026(4) .023(4)
C9 .093(3) .069(3) .080(3) .000(2) -.006(2) .006(3)
C11 .092(3) .072(3) .066(3) .011(2) -.005(2) .000(2)
C12 .067(2) .067(2) .067(3) .006(2) -.004(2) -.007(2)
C13 .079(3) .073(3) .064(2) .010(2) -.009(2) -.003(3)
C14 .078(2) .055(3) .059(2) .009(2) -.001(2) .001(2)
C15 .097(3) .070(3) .082(3) .011(2) .000(3) .003(3)
C16 .110(4) .069(3) .123(4) -.002(3) .026(4) .004(3)
C17 .092(3) .076(4) .150(5) -.013(3) .006(4) -.025(3)
C18 .083(3) .084(3) .106(3) .005(2) -.019(2) -.017(3)
C19 .077(3) .065(3) .071(3) .003(2) -.004(2) -.010(2)

loop_
_atom_type_symbol
_atom_type_description
_atom_type_scat_dispersion_real
_atom_type_scat_dispersion_imag
_atom_type_scat_source
C C .0033 .0016 'International Tables Vol C Tables 4.2.6.8 and 6.1.1.4'
H H .0000 .0000 'International Tables Vol C Tables 4.2.6.8 and 6.1.1.4'

loop_
_geom_angle_atom_site_label_1
_geom_angle_atom_site_label_2
_geom_angle_atom_site_label_3
_geom_angle
C2 C1 C9 104.9(3)
C2 C1 H1A 110.8
C9 C1 H1A 110.8
C2 C1 H1B 110.8
C9 C1 H1B 110.8
H1A C1 H1B 108.8
C1 C2 C3 107.7(3)
C1 C2 H2A 110.2
C3 C2 H2A 110.2
C1 C2 H2B 110.2
C3 C2 H2B 110.2
H2A C2 H2B 108.5
C12 C3 C4 114.4(3)
C12 C3 C2 113.9(3)
C4 C3 C2 102.4(3)
C12 C3 H3A 108.6
C4 C3 H3A 108.6
C2 C3 H3A 108.6
C9 C4 C5 120.1(4)
C9 C4 C3 112.3(3)
C5 C4 C3 127.6(4)
C4 C5 C6 119.6(4)
C4 C5 H5A 120.2
C6 C5 H5A 120.2
C7 C6 C5 120.3(5)
C7 C6 H6A 119.9
C5 C6 H6A 119.9
C8 C7 C6 118.8(5)
C8 C7 H7A 120.6
C6 C7 H7A 120.6
C7 C8 C9 121.6(5)
C7 C8 H8A 119.2
C9 C8 H8A 119.2
C4 C9 C8 119.6(4)
C4 C9 C1 110.4(4)
C8 C9 C1 129.9(5)
C12 C11 C19 104.1(3)
C12 C11 H11A 110.9
C19 C11 H11A 110.9
C12 C11 H11B 110.9
C19 C11 H11B 110.9
H11A C11 H11B 109.0
C13 C12 C3 128.2(3)
C13 C12 C11 108.1(3)
C3 C12 C11 123.7(3)
C12 C13 C14 111.5(3)
C12 C13 H13A 124.2
C14 C13 H13A 124.2
C19 C14 C15 120.9(4)
C19 C14 C13 108.3(3)
C15 C14 C13 130.8(4)
C16 C15 C14 118.3(4)
C16 C15 H15A 120.8
C14 C15 H15A 120.8
C17 C16 C15 121.4(4)
C17 C16 H16A 119.3
C15 C16 H16A 119.3
C16 C17 C18 120.4(4)
C16 C17 H17A 119.8
C18 C17 H17A 119.8
C19 C18 C17 119.0(4)
C19 C18 H18 120.5
C17 C18 H18 120.5
C18 C19 C14 120.0(4)
C18 C19 C11 132.0(4)
C14 C19 C11 108.0(3)

loop_
_geom_bond_atom_site_label_1
_geom_bond_atom_site_label_2
_geom_bond_site_symmetry_2
_geom_bond_distance
_geom_bond_publ_flag
C1 C2 . 1.483(5) ?
C1 C9 . 1.507(5) ?
C1 H1A . .9700 ?
C1 H1B . .9700 ?
C2 C3 . 1.558(5) ?
C2 H2A . .9700 ?
C2 H2B . .9700 ?
C3 C12 . 1.488(4) ?
C3 C4 . 1.498(4) ?
C3 H3A . .9800 ?
C4 C9 . 1.361(4) ?
C4 C5 . 1.374(4) ?
C5 C6 . 1.378(5) ?
C5 H5A . .9300 ?
C6 C7 . 1.373(7) ?
C6 H6A . .9300 ?
C7 C8 . 1.362(7) ?
C7 H7A . .9300 ?
C8 C9 . 1.361(5) ?
C8 H8A . .9300 ?
C11 C12 . 1.501(4) ?
C11 C19 . 1.503(4) ?
C11 H11A . .9700 ?
C11 H11B . .9700 ?
C12 C13 . 1.339(4) ?
C13 C14 . 1.444(4) ?
C13 H13A . .9300 ?
C14 C19 . 1.384(4) ?
C14 C15 . 1.385(4) ?
C15 C16 . 1.374(5) ?
C15 H15A . .9300 ?
C16 C17 . 1.365(5) ?
C16 H16A . .9300 ?
C17 C18 . 1.390(6) ?
C17 H17A . .9300 ?
C18 C19 . 1.378(5) ?
C18 H18 . .9300 ?

loop_
_geom_torsion_atom_site_label_1
_geom_torsion_atom_site_label_2
_geom_torsion_atom_site_label_3
_geom_torsion_atom_site_label_4
_geom_torsion
C9 C1 C2 C3 -15.3(4)
C1 C2 C3 C12 138.4(4)
C1 C2 C3 C4 14.3(4)
C12 C3 C4 C9 -131.6(3)
C2 C3 C4 C9 -7.8(4)
C12 C3 C4 C5 48.3(5)
C2 C3 C4 C5 172.1(3)
C9 C4 C5 C6 -.1(5)
C3 C4 C5 C6 180.0(4)
C4 C5 C6 C7 1.0(7)
C5 C6 C7 C8 -1.4(7)
C6 C7 C8 C9 1.0(8)
C5 C4 C9 C8 -.4(5)
C3 C4 C9 C8 179.6(3)
C5 C4 C9 C1 178.5(3)
C3 C4 C9 C1 -1.5(4)
C7 C8 C9 C4 .0(6)
C7 C8 C9 C1 -178.8(4)
C2 C1 C9 C4 10.7(4)
C2 C1 C9 C8 -170.5(4)
C4 C3 C12 C13 -121.5(4)
C2 C3 C12 C13 121.2(4)
C4 C3 C12 C11 57.5(5)
C2 C3 C12 C11 -59.9(4)
C19 C11 C12 C13 -.4(3)
C19 C11 C12 C3 -179.6(3)
C3 C12 C13 C14 179.2(3)
C11 C12 C13 C14 .1(4)
C12 C13 C14 C19 .3(4)
C12 C13 C14 C15 178.5(3)
C19 C14 C15 C16 .7(5)
C13 C14 C15 C16 -177.3(4)
C14 C15 C16 C17 -1.1(6)
C15 C16 C17 C18 .4(6)
C16 C17 C18 C19 .7(6)
C17 C18 C19 C14 -1.1(5)
C17 C18 C19 C11 178.1(3)
C15 C14 C19 C18 .4(5)
C13 C14 C19 C18 178.8(3)
C15 C14 C19 C11 -178.9(3)
C13 C14 C19 C11 -.6(3)
C12 C11 C19 C18 -178.7(3)
C12 C11 C19 C14 .6(3)

loop_
_cod_related_entry_id
_cod_related_entry_database
_cod_related_entry_code
1 ChemSpider 191780
